data_4308714
loop_
_publ_author_name
'Raffaello Romeo'
'Salvatore Carnabuci'
'Maria Rosaria Plutino'
'Andrea Romeo'
'Silvia Rizzato'
'Alberto Albinati'

_publ_contact_author_address
;
Dipartimento di Chimica Inorganica,
Universita di Messina,
Salita Sperone 31, Vill. S. Agata,
I-98166 Messina
;
_publ_contact_author_email raf.romeo@chem.unime.it
_publ_contact_author_name ' Raffaello Romeo'
_publ_section_title
;
Structural Properties and Dissociative Fluxional Motion of
2,9-Dimethyl-1,10-Phenanthroline in Platinum(II) Complexes
;
_journal_name_full 'Inorganic Chemistry'
_journal_page_first 1248
_journal_page_last 1262
_journal_paper_doi 10.1021/ic0485920
_journal_volume 44
_journal_year 2005
_chemical_formula_moiety 'C31 H26 F6 N2 P2 Pt'
_chemical_formula_sum 'C93 H78 F18 N6 P6 Pt3'
_chemical_formula_weight 797.59
_chemical_name_common '[Pt(Me)(phen)(PC6H5)3](PF6)'
_space_group_IT_number 14
_symmetry_cell_setting monoclinic
_symmetry_space_group_name_Hall '-P 2yn'
_symmetry_space_group_name_H-M 'P 1 21/n 1'
_atom_sites_solution_hydrogens geom
_atom_sites_solution_primary direct
_audit_creation_method SHELXL-97
_cell_angle_alpha 90.000(2)
_cell_angle_beta 107.275(2)
_cell_angle_gamma 90.000(2)
_cell_formula_units_Z 12
_cell_length_a 14.1973(10)
_cell_length_b 30.075(2)
_cell_length_c 20.9403(15)
_cell_measurement_reflns_used 1012
_cell_measurement_temperature 183(2)
_cell_measurement_theta_max 25.96
_cell_measurement_theta_min 2.29
_cell_volume 8537.8(10)
_computing_cell_refinement 'Bruker SMART'
_computing_data_collection 'Bruker SMART'
_computing_data_reduction 'SAINT and SADABS'
_computing_molecular_graphics 'ORTEP for Windows 1.074(Farrugia 1997)'
_computing_publication_material 'WinGX 1.64.05 (L.J. Farruggia, 1999)'
_computing_structure_refinement 'SHELXL-97 (Sheldrick, 1997)'
_computing_structure_solution 'SHELXS-97 (Sheldrick,1990)'
_diffrn_ambient_temperature 183(2)
_diffrn_measured_fraction_theta_full 0.998
_diffrn_measured_fraction_theta_max 0.998
_diffrn_measurement_device_type 'CCD area detector'
_diffrn_measurement_method 'phi and omega scans'
_diffrn_radiation_monochromator graphite
_diffrn_radiation_source 'fine-focus sealed tube'
_diffrn_radiation_type MoK\a
_diffrn_radiation_wavelength 0.71069
_diffrn_reflns_av_R_equivalents 0.0437
_diffrn_reflns_av_sigmaI/netI 0.0327
_diffrn_reflns_limit_h_max 17
_diffrn_reflns_limit_h_min -17
_diffrn_reflns_limit_k_max 37
_diffrn_reflns_limit_k_min -37
_diffrn_reflns_limit_l_max 25
_diffrn_reflns_limit_l_min -25
_diffrn_reflns_number 80178
_diffrn_reflns_theta_full 26.03
_diffrn_reflns_theta_max 26.03
_diffrn_reflns_theta_min 1.22
_diffrn_standards_decay_% 0
_exptl_absorpt_coefficient_mu 5.108
_exptl_absorpt_correction_T_max 1.0000
_exptl_absorpt_correction_T_min 0.6753
_exptl_absorpt_correction_type multi-scan
_exptl_crystal_colour yellow
_exptl_crystal_density_diffrn 1.861
_exptl_crystal_density_meas ?
_exptl_crystal_density_method .
_exptl_crystal_description prismatic
_exptl_crystal_F_000 4656
_exptl_crystal_size_max 0.5
_exptl_crystal_size_mid 0.3
_exptl_crystal_size_min 0.1
_refine_diff_density_max 1.036
_refine_diff_density_min -0.998
_refine_diff_density_rms 0.106
_refine_ls_extinction_coef no
_refine_ls_extinction_method none
_refine_ls_goodness_of_fit_ref 1.039
_refine_ls_hydrogen_treatment mixed
_refine_ls_matrix_type full
_refine_ls_number_parameters 1135
_refine_ls_number_reflns 16808
_refine_ls_number_restraints 0
_refine_ls_restrained_S_all 1.039
_refine_ls_R_factor_all 0.0396
_refine_ls_R_factor_gt 0.0276
_refine_ls_shift/su_max 0.223
_refine_ls_shift/su_mean 0.037
_refine_ls_structure_factor_coef Fsqd
_refine_ls_weighting_details 'calc w==1/[\s^2^(Fo^2^)+(0.0254P)^2^+14.3219P] where P==(Fo^2^+2Fc^2^)/3'
_refine_ls_weighting_scheme calc
_refine_ls_wR_factor_gt 0.0603
_refine_ls_wR_factor_ref 0.0646
_reflns_number_gt 13988
_reflns_number_total 16808
_reflns_threshold_expression >2sigma(I)
_cod_data_source_file ic0485920si20041221_104825_1.cif
_cod_data_source_block rom18
_cod_depositor_comments
;
The following automatic conversions were performed:
'_symmetry_cell_setting' value 'Monoclinic' changed to 'monoclinic'
according to '/home/saulius/struct/CIF-dictionaries/cif_core.dic'
dictionary named 'cif_core.dic' version 2.4.1 from 2010-06-29.

Automatic conversion script
Id: cif_fix_enum 1527 2010-12-29 10:47:43Z saulius 
;
_cod_database_code 4308714

loop_
_symmetry_equiv_pos_as_xyz
'x, y, z'
'-x+1/2, y+1/2, -z+1/2'
'-x, -y, -z'
'x-1/2, -y-1/2, z-1/2'

loop_
_atom_site_label
_atom_site_type_symbol
_atom_site_fract_x
_atom_site_fract_y
_atom_site_fract_z
_atom_site_U_iso_or_equiv
_atom_site_adp_type
_atom_site_occupancy
_atom_site_symmetry_multiplicity
_atom_site_calc_flag
_atom_site_refinement_flags
_atom_site_disorder_assembly
_atom_site_disorder_group
Pt1 Pt 0.068869(11) -0.092624(5) 0.761489(7) 0.02151(4) Uani 1 1 d . . .
Pt2 Pt 0.252522(11) 0.106616(5) 0.909679(7) 0.02093(4) Uani 1 1 d . . .
Pt3 Pt -0.394141(11) 0.093958(5) 0.589397(7) 0.02198(4) Uani 1 1 d . . .
C1L C 0.1284(3) -0.13131(14) 0.84344(19) 0.0302(10) Uani 1 1 d . . .
H1L1 H 0.1942 -0.1202 0.8676 0.042 Uiso 1 1 calc R . .
H1L2 H 0.1336 -0.1620 0.8293 0.042 Uiso 1 1 calc R . .
H1L3 H 0.0861 -0.1303 0.8728 0.042 Uiso 1 1 calc R . .
C2L C 0.1810(4) 0.14492(15) 0.8297(2) 0.0403(12) Uani 1 1 d . . .
H2L1 H 0.2278 0.1657 0.8196 0.056 Uiso 1 1 calc R . .
H2L2 H 0.1282 0.1616 0.8401 0.056 Uiso 1 1 calc R . .
H2L3 H 0.1527 0.1258 0.7908 0.056 Uiso 1 1 calc R . .
C3L C -0.4607(4) 0.13393(14) 0.5096(2) 0.0363(11) Uani 1 1 d . . .
H3L1 H -0.4394 0.1251 0.4710 0.051 Uiso 1 1 calc R . .
H3L2 H -0.4422 0.1650 0.5211 0.051 Uiso 1 1 calc R . .
H3L3 H -0.5325 0.1308 0.4985 0.051 Uiso 1 1 calc R . .
N2 N -0.0033(2) -0.04495(11) 0.68750(16) 0.0249(7) Uani 1 1 d . . .
N1 N 0.0561(2) -0.03859(10) 0.82159(15) 0.0222(7) Uani 1 1 d . . .
C9 C -0.0373(3) -0.04831(14) 0.6214(2) 0.0301(10) Uani 1 1 d . . .
H9 H -0.0352 -0.0766 0.6017 0.039 Uiso 1 1 calc R . .
C8 C -0.0759(3) -0.01247(15) 0.5792(2) 0.0355(10) Uani 1 1 d . . .
H8 H -0.0982 -0.0165 0.5321 0.046 Uiso 1 1 calc R . .
C7 C -0.0812(3) 0.02816(15) 0.6061(2) 0.0352(11) Uani 1 1 d . . .
H7 H -0.1052 0.0530 0.5780 0.046 Uiso 1 1 calc R . .
C6' C -0.0509(3) 0.03312(14) 0.6762(2) 0.0302(9) Uani 1 1 d . . .
C6 C -0.0597(3) 0.07384(15) 0.7090(2) 0.0370(11) Uani 1 1 d . . .
H6 H -0.0851 0.0994 0.6828 0.048 Uiso 1 1 calc R . .
C5 C -0.0328(3) 0.07686(15) 0.7762(2) 0.0349(10) Uani 1 1 d . . .
H5 H -0.0403 0.1043 0.7966 0.045 Uiso 1 1 calc R . .
C4' C 0.0074(3) 0.03903(13) 0.8176(2) 0.0273(9) Uani 1 1 d . . .
C4 C 0.0366(3) 0.03984(15) 0.8877(2) 0.0339(10) Uani 1 1 d . . .
H4 H 0.0299 0.0663 0.9107 0.044 Uiso 1 1 calc R . .
C3 C 0.0748(3) 0.00248(15) 0.9225(2) 0.0332(10) Uani 1 1 d . . .
H3 H 0.0943 0.0027 0.9700 0.043 Uiso 1 1 calc R . .
C2 C 0.0852(3) -0.03613(14) 0.8883(2) 0.0276(9) Uani 1 1 d . . .
H2 H 0.1141 -0.0616 0.9133 0.036 Uiso 1 1 calc R . .
C10' C 0.0181(3) -0.00111(13) 0.7865(2) 0.0242(9) Uani 1 1 d . . .
C10 C -0.0126(3) -0.00434(13) 0.71497(19) 0.0228(8) Uani 1 1 d . . .
N22 N 0.3243(2) 0.05799(11) 0.98378(16) 0.0258(7) Uani 1 1 d . . .
N12 N 0.2609(2) 0.05180(11) 0.84891(16) 0.0227(7) Uani 1 1 d . . .
C92 C 0.3547(3) 0.06095(14) 1.0500(2) 0.0310(10) Uani 1 1 d . . .
H92 H 0.3508 0.0889 1.0701 0.040 Uiso 1 1 calc R . .
C82 C 0.3924(3) 0.02467(15) 1.0915(2) 0.0385(11) Uani 1 1 d . . .
H82 H 0.4122 0.0280 1.1387 0.050 Uiso 1 1 calc R . .
C72 C 0.4005(3) -0.01560(15) 1.0632(2) 0.0379(11) Uani 1 1 d . . .
H72 H 0.4245 -0.0407 1.0908 0.049 Uiso 1 1 calc R . .
C6'2 C 0.3731(3) -0.01968(14) 0.9935(2) 0.0300(10) Uani 1 1 d . . .
C62 C 0.3849(3) -0.05947(14) 0.9601(2) 0.0347(10) Uani 1 1 d . . .
H62 H 0.4109 -0.0851 0.9858 0.045 Uiso 1 1 calc R . .
C52 C 0.3605(3) -0.06180(14) 0.8932(2) 0.0357(11) Uani 1 1 d . . .
H52 H 0.3715 -0.0886 0.8726 0.046 Uiso 1 1 calc R . .
C4'2 C 0.3180(3) -0.02446(14) 0.8526(2) 0.0287(9) Uani 1 1 d . . .
C42 C 0.2884(3) -0.02521(15) 0.7821(2) 0.0329(10) Uani 1 1 d . . .
H42 H 0.2974 -0.0513 0.7590 0.043 Uiso 1 1 calc R . .
C32 C 0.2465(3) 0.01199(15) 0.7474(2) 0.0321(10) Uani 1 1 d . . .
H32 H 0.2264 0.0120 0.6999 0.042 Uiso 1 1 calc R . .
C22 C 0.2338(3) 0.04972(14) 0.78238(19) 0.0290(9) Uani 1 1 d . . .
H22 H 0.2045 0.0752 0.7576 0.038 Uiso 1 1 calc R . .
C1'2 C 0.3034(3) 0.01496(13) 0.88404(19) 0.0230(8) Uani 1 1 d . . .
C102 C 0.3344(3) 0.01804(13) 0.9556(2) 0.0244(9) Uani 1 1 d . . .
N23 N -0.3196(2) 0.04576(11) 0.66169(16) 0.0256(7) Uani 1 1 d . . .
N13 N -0.3854(2) 0.03989(11) 0.52795(16) 0.0248(7) Uani 1 1 d . . .
C93 C -0.2837(3) 0.04922(14) 0.7279(2) 0.0292(9) Uani 1 1 d . . .
H93 H -0.2862 0.0773 0.7480 0.038 Uiso 1 1 calc R . .
C83 C -0.2424(3) 0.01317(15) 0.7692(2) 0.0359(11) Uani 1 1 d . . .
H83 H -0.2192 0.0168 0.8164 0.047 Uiso 1 1 calc R . .
C73 C -0.2358(3) -0.02702(15) 0.7413(2) 0.0373(11) Uani 1 1 d . . .
H73 H -0.2080 -0.0516 0.7689 0.049 Uiso 1 1 calc R . .
C6'3 C -0.2701(3) -0.03211(14) 0.6714(2) 0.0327(10) Uani 1 1 d . . .
C63 C -0.2631(3) -0.07263(15) 0.6375(3) 0.0407(12) Uani 1 1 d . . .
H63 H -0.2356 -0.0982 0.6628 0.053 Uiso 1 1 calc R . .
C53 C -0.2947(3) -0.07528(15) 0.5700(3) 0.0399(11) Uani 1 1 d . . .
H53 H -0.2891 -0.1026 0.5486 0.052 Uiso 1 1 calc R . .
C4'3 C -0.3364(3) -0.03737(14) 0.5305(2) 0.0314(10) Uani 1 1 d . . .
C43 C -0.3702(3) -0.03848(15) 0.4597(2) 0.0358(11) Uani 1 1 d . . .
H43 H -0.3652 -0.0649 0.4361 0.047 Uiso 1 1 calc R . .
C33 C -0.4099(3) -0.00081(15) 0.4260(2) 0.0341(10) Uani 1 1 d . . .
H33 H -0.4328 -0.0008 0.3785 0.044 Uiso 1 1 calc R . .
C23 C -0.4171(3) 0.03757(15) 0.4612(2) 0.0310(10) Uani 1 1 d . . .
H23 H -0.4457 0.0633 0.4368 0.040 Uiso 1 1 calc R . .
C1'3 C -0.3457(3) 0.00252(13) 0.5624(2) 0.0261(9) Uani 1 1 d . . .
C103 C -0.3114(3) 0.00549(13) 0.6334(2) 0.0265(9) Uani 1 1 d . . .
P1 P 0.08462(8) -0.14874(3) 0.69637(5) 0.0219(2) Uani 1 1 d . . .
P2 P 0.25707(7) 0.16546(3) 0.97504(5) 0.0215(2) Uani 1 1 d . . .
P3 P -0.40121(7) 0.14940(3) 0.65808(5) 0.0218(2) Uani 1 1 d . . .
C111 C 0.1727(3) -0.19272(13) 0.73346(19) 0.0258(9) Uani 1 1 d . . .
C112 C 0.2711(3) -0.18055(15) 0.7609(2) 0.0343(10) Uani 1 1 d . . .
H112 H 0.2898 -0.1503 0.7598 0.045 Uiso 1 1 calc R . .
C113 C 0.3417(4) -0.21191(18) 0.7897(2) 0.0435(12) Uani 1 1 d . . .
H113 H 0.4086 -0.2032 0.8084 0.057 Uiso 1 1 calc R . .
C114 C 0.3152(4) -0.25580(17) 0.7915(2) 0.0433(12) Uani 1 1 d . . .
H114 H 0.3636 -0.2774 0.8121 0.056 Uiso 1 1 calc R . .
C115 C 0.2183(4) -0.26843(16) 0.7634(2) 0.0404(12) Uani 1 1 d . . .
H115 H 0.2004 -0.2988 0.7641 0.053 Uiso 1 1 calc R . .
C116 C 0.1473(3) -0.23720(14) 0.7342(2) 0.0330(10) Uani 1 1 d . . .
H116 H 0.0809 -0.2462 0.7146 0.043 Uiso 1 1 calc R . .
C121 C -0.0341(3) -0.17567(13) 0.6647(2) 0.0254(9) Uani 1 1 d . . .
C122 C -0.0740(3) -0.19617(14) 0.7114(2) 0.0335(10) Uani 1 1 d . . .
H122 H -0.0372 -0.1964 0.7574 0.043 Uiso 1 1 calc R . .
C123 C -0.1651(4) -0.21573(16) 0.6913(3) 0.0447(12) Uani 1 1 d . . .
H123 H -0.1904 -0.2301 0.7231 0.058 Uiso 1 1 calc R . .
C124 C -0.2203(4) -0.21452(19) 0.6245(3) 0.0568(15) Uani 1 1 d . . .
H124 H -0.2834 -0.2282 0.6105 0.074 Uiso 1 1 calc R . .
C125 C -0.1838(4) -0.19346(19) 0.5786(3) 0.0565(15) Uani 1 1 d . . .
H125 H -0.2227 -0.1920 0.5331 0.073 Uiso 1 1 calc R . .
C126 C -0.0913(3) -0.17440(16) 0.5978(2) 0.0400(11) Uani 1 1 d . . .
H126 H -0.0664 -0.1604 0.5655 0.052 Uiso 1 1 calc R . .
C131 C 0.1281(3) -0.13257(14) 0.62618(19) 0.0267(9) Uani 1 1 d . . .
C132 C 0.1314(4) -0.16338(15) 0.5771(2) 0.0369(11) Uani 1 1 d . . .
H132 H 0.1060 -0.1925 0.5781 0.048 Uiso 1 1 calc R . .
C133 C 0.1715(4) -0.15159(16) 0.5273(2) 0.0437(12) Uani 1 1 d . . .
H133 H 0.1735 -0.1729 0.4942 0.057 Uiso 1 1 calc R . .
C134 C 0.2085(3) -0.10995(16) 0.5244(2) 0.0350(10) Uani 1 1 d . . .
H134 H 0.2363 -0.1024 0.4898 0.046 Uiso 1 1 calc R . .
C135 C 0.2050(3) -0.07871(16) 0.5725(2) 0.0354(10) Uani 1 1 d . . .
H135 H 0.2298 -0.0496 0.5707 0.046 Uiso 1 1 calc R . .
C136 C 0.1650(3) -0.09032(14) 0.6230(2) 0.0302(9) Uani 1 1 d . . .
H136 H 0.1629 -0.0690 0.6560 0.039 Uiso 1 1 calc R . .
C211 C 0.2283(3) 0.15286(13) 1.05242(19) 0.0244(9) Uani 1 1 d . . .
C212 C 0.1549(3) 0.12199(15) 1.0501(2) 0.0333(10) Uani 1 1 d . . .
H212 H 0.1249 0.1064 1.0097 0.043 Uiso 1 1 calc R . .
C213 C 0.1251(4) 0.11374(16) 1.1061(2) 0.0406(12) Uani 1 1 d . . .
H213 H 0.0751 0.0923 1.1041 0.053 Uiso 1 1 calc R . .
C214 C 0.1673(4) 0.13641(17) 1.1647(2) 0.0427(13) Uani 1 1 d . . .
H214 H 0.1447 0.1316 1.2026 0.055 Uiso 1 1 calc R . .
C215 C 0.2423(4) 0.16607(17) 1.1682(2) 0.0417(12) Uani 1 1 d . . .
H215 H 0.2734 0.1808 1.2092 0.054 Uiso 1 1 calc R . .
C216 C 0.2729(3) 0.17461(14) 1.1124(2) 0.0322(10) Uani 1 1 d . . .
H216 H 0.3244 0.1953 1.1152 0.042 Uiso 1 1 calc R . .
C221 C 0.1743(3) 0.21242(12) 0.94249(19) 0.0239(9) Uani 1 1 d . . .
C222 C 0.0851(3) 0.21553(14) 0.9570(2) 0.0310(10) Uani 1 1 d . . .
H222 H 0.0683 0.1936 0.9844 0.040 Uiso 1 1 calc R . .
C223 C 0.0207(3) 0.25015(16) 0.9318(2) 0.0385(11) Uani 1 1 d . . .
H223 H -0.0401 0.2519 0.9421 0.050 Uiso 1 1 calc R . .
C224 C 0.0445(4) 0.28206(16) 0.8920(2) 0.0412(12) Uani 1 1 d . . .
H224 H 0.0006 0.3061 0.8752 0.054 Uiso 1 1 calc R . .
C225 C 0.1323(4) 0.27901(14) 0.8766(2) 0.0409(12) Uani 1 1 d . . .
H225 H 0.1483 0.3007 0.8485 0.053 Uiso 1 1 calc R . .
C226 C 0.1972(3) 0.24449(14) 0.9018(2) 0.0331(10) Uani 1 1 d . . .
H226 H 0.2577 0.2427 0.8913 0.043 Uiso 1 1 calc R . .
C231 C 0.3801(3) 0.18997(13) 0.99944(19) 0.0256(9) Uani 1 1 d . . .
C232 C 0.3980(3) 0.23314(14) 1.0234(2) 0.0324(10) Uani 1 1 d . . .
H232 H 0.3448 0.2506 1.0284 0.042 Uiso 1 1 calc R . .
C233 C 0.4913(4) 0.25107(16) 1.0402(2) 0.0404(11) Uani 1 1 d . . .
H233 H 0.5022 0.2805 1.0573 0.053 Uiso 1 1 calc R . .
C234 C 0.5684(3) 0.22658(17) 1.0322(2) 0.0423(12) Uani 1 1 d . . .
H234 H 0.6325 0.2393 1.0431 0.055 Uiso 1 1 calc R . .
C235 C 0.5534(3) 0.18383(17) 1.0087(3) 0.0452(12) Uani 1 1 d . . .
H235 H 0.6071 0.1668 1.0035 0.059 Uiso 1 1 calc R . .
C236 C 0.4589(3) 0.16533(15) 0.9922(2) 0.0343(10) Uani 1 1 d . . .
H236 H 0.4486 0.1357 0.9760 0.045 Uiso 1 1 calc R . .
C311 C -0.4811(3) 0.19679(13) 0.62553(19) 0.0250(9) Uani 1 1 d . . .
C312 C -0.5824(3) 0.18990(14) 0.6102(2) 0.0300(9) Uani 1 1 d . . .
H312 H -0.6066 0.1612 0.6162 0.039 Uiso 1 1 calc R . .
C313 C -0.6480(3) 0.22409(15) 0.5866(2) 0.0363(11) Uani 1 1 d . . .
H313 H -0.7169 0.2191 0.5768 0.047 Uiso 1 1 calc R . .
C314 C -0.6134(4) 0.26566(15) 0.5771(2) 0.0390(11) Uani 1 1 d . . .
H314 H -0.6587 0.2891 0.5599 0.051 Uiso 1 1 calc R . .
C315 C -0.5145(4) 0.27322(14) 0.5921(2) 0.0352(11) Uani 1 1 d . . .
H315 H -0.4913 0.3020 0.5859 0.046 Uiso 1 1 calc R . .
C316 C -0.4469(3) 0.23890(13) 0.6167(2) 0.0289(9) Uani 1 1 d . . .
H316 H -0.3780 0.2444 0.6273 0.038 Uiso 1 1 calc R . .
C321 C -0.4492(3) 0.13403(13) 0.72669(19) 0.0249(9) Uani 1 1 d . . .
C322 C -0.4567(3) 0.16570(15) 0.7732(2) 0.0318(10) Uani 1 1 d . . .
H322 H -0.4315 0.1948 0.7714 0.041 Uiso 1 1 calc R . .
C323 C -0.5005(3) 0.15523(16) 0.8223(2) 0.0395(11) Uani 1 1 d . . .
H323 H -0.5054 0.1770 0.8539 0.051 Uiso 1 1 calc R . .
C324 C -0.5369(3) 0.11289(17) 0.8249(2) 0.0394(11) Uani 1 1 d . . .
H324 H -0.5662 0.1056 0.8588 0.051 Uiso 1 1 calc R . .
C325 C -0.5312(3) 0.08130(17) 0.7789(2) 0.0390(11) Uani 1 1 d . . .
H325 H -0.5567 0.0523 0.7810 0.051 Uiso 1 1 calc R . .
C326 C -0.4878(3) 0.09195(14) 0.7290(2) 0.0308(10) Uani 1 1 d . . .
H326 H -0.4848 0.0703 0.6967 0.040 Uiso 1 1 calc R . .
C331 C -0.2779(3) 0.17254(13) 0.69299(19) 0.0230(8) Uani 1 1 d . . .
C332 C -0.2262(3) 0.18391(16) 0.6483(2) 0.0371(11) Uani 1 1 d . . .
H332 H -0.2561 0.1801 0.6016 0.048 Uiso 1 1 calc R . .
C333 C -0.1314(3) 0.20077(17) 0.6715(3) 0.0456(13) Uani 1 1 d . . .
H333 H -0.0966 0.2085 0.6407 0.059 Uiso 1 1 calc R . .
C334 C -0.0870(3) 0.20644(16) 0.7394(2) 0.0428(12) Uani 1 1 d . . .
H334 H -0.0225 0.2186 0.7552 0.056 Uiso 1 1 calc R . .
C335 C -0.1370(3) 0.19437(15) 0.7837(2) 0.0389(11) Uani 1 1 d . . .
H335 H -0.1064 0.1978 0.8304 0.051 Uiso 1 1 calc R . .
C336 C -0.2313(3) 0.17734(14) 0.7611(2) 0.0305(10) Uani 1 1 d . . .
H336 H -0.2647 0.1688 0.7923 0.040 Uiso 1 1 calc R . .
P1F P -0.14655(9) -0.11034(5) 0.40883(6) 0.0384(3) Uani 1 1 d . . .
P2F P -0.18308(10) 0.11273(5) 0.93647(6) 0.0415(3) Uani 1 1 d . . .
P3F P 0.49222(9) 0.09681(5) 1.26494(6) 0.0408(3) Uani 1 1 d . . .
F1 F -0.1365(3) -0.16164(12) 0.4199(2) 0.0898(12) Uani 1 1 d . . .
F2 F -0.1576(4) -0.05843(14) 0.4007(3) 0.142(2) Uani 1 1 d . . .
F3 F -0.2059(4) -0.11086(18) 0.4608(3) 0.146(2) Uani 1 1 d . . .
F4 F -0.0923(5) -0.1080(2) 0.3570(3) 0.162(3) Uani 1 1 d . . .
F5 F -0.2455(4) -0.11537(19) 0.3529(3) 0.151(3) Uani 1 1 d . . .
F6 F -0.0520(3) -0.10270(16) 0.4681(2) 0.127(2) Uani 1 1 d . . .
F7 F -0.1611(4) 0.06167(14) 0.9503(2) 0.1172(18) Uani 1 1 d . . .
F8 F -0.2796(4) 0.10154(16) 0.8792(2) 0.131(2) Uani 1 1 d . . .
F9 F -0.2410(3) 0.11131(17) 0.9889(2) 0.1117(16) Uani 1 1 d . . .
F10 F -0.0883(3) 0.1227(2) 0.9943(2) 0.153(3) Uani 1 1 d . . .
F11 F -0.2055(3) 0.16331(11) 0.92158(17) 0.0781(11) Uani 1 1 d . . .
F12 F -0.1247(5) 0.11263(19) 0.8846(3) 0.160(3) Uani 1 1 d . . .
F13 F 0.4734(3) 0.14838(12) 1.26327(18) 0.0778(11) Uani 1 1 d . . .
F14 F 0.3829(2) 0.08795(10) 1.21966(16) 0.0583(8) Uani 1 1 d . . .
F15 F 0.5120(3) 0.04448(12) 1.2642(2) 0.0867(12) Uani 1 1 d . . .
F16 F 0.6026(3) 0.10362(16) 1.3092(2) 0.0994(14) Uani 1 1 d . . .
F17 F 0.5260(3) 0.10138(13) 1.19972(19) 0.0836(12) Uani 1 1 d . . .
F18 F 0.4603(3) 0.09033(17) 1.33003(18) 0.1011(15) Uani 1 1 d . . .

loop_
_atom_site_aniso_label
_atom_site_aniso_U_11
_atom_site_aniso_U_22
_atom_site_aniso_U_33
_atom_site_aniso_U_23
_atom_site_aniso_U_13
_atom_site_aniso_U_12
Pt1 0.02426(8) 0.02119(8) 0.01935(8) -0.00013(6) 0.00687(6) -0.00202(6)
Pt2 0.02295(8) 0.02037(8) 0.01947(7) -0.00254(6) 0.00630(6) -0.00222(6)
Pt3 0.02320(8) 0.02137(8) 0.02143(8) 0.00092(6) 0.00673(6) -0.00075(6)
C1L 0.043(3) 0.029(2) 0.020(2) 0.0032(17) 0.0129(19) 0.0033(19)
C2L 0.056(3) 0.033(3) 0.025(2) 0.0018(19) 0.002(2) 0.003(2)
C3L 0.052(3) 0.029(2) 0.024(2) 0.0049(18) 0.005(2) 0.005(2)
N2 0.0222(18) 0.0263(18) 0.0242(17) -0.0001(14) 0.0040(14) -0.0002(14)
N1 0.0214(17) 0.0206(17) 0.0247(17) -0.0013(13) 0.0069(14) -0.0018(13)
C9 0.026(2) 0.032(2) 0.029(2) -0.0007(18) 0.0027(18) 0.0002(18)
C8 0.030(2) 0.043(3) 0.029(2) 0.002(2) 0.0008(19) 0.000(2)
C7 0.034(3) 0.038(3) 0.033(2) 0.013(2) 0.008(2) 0.006(2)
C6' 0.025(2) 0.030(2) 0.037(2) 0.0041(18) 0.0105(19) -0.0001(18)
C6 0.034(3) 0.027(2) 0.051(3) 0.010(2) 0.014(2) 0.0059(19)
C5 0.032(2) 0.028(2) 0.047(3) -0.003(2) 0.015(2) 0.0011(19)
C4' 0.021(2) 0.024(2) 0.037(2) -0.0022(18) 0.0093(18) -0.0004(17)
C4 0.031(2) 0.034(3) 0.041(3) -0.013(2) 0.017(2) -0.0072(19)
C3 0.036(3) 0.037(3) 0.027(2) -0.0067(19) 0.0095(19) -0.006(2)
C2 0.026(2) 0.032(2) 0.025(2) -0.0024(17) 0.0091(17) -0.0020(18)
C10' 0.019(2) 0.026(2) 0.030(2) -0.0014(17) 0.0102(17) -0.0050(16)
C10 0.019(2) 0.023(2) 0.027(2) 0.0032(16) 0.0064(16) -0.0014(16)
N22 0.0228(18) 0.0279(19) 0.0249(18) 0.0000(14) 0.0046(14) -0.0015(14)
N12 0.0196(17) 0.0240(18) 0.0253(17) -0.0059(13) 0.0081(14) -0.0043(13)
C92 0.036(3) 0.031(2) 0.024(2) -0.0034(17) 0.0045(18) -0.0004(19)
C82 0.041(3) 0.040(3) 0.028(2) 0.001(2) 0.001(2) 0.002(2)
C72 0.046(3) 0.030(2) 0.035(3) 0.0050(19) 0.007(2) 0.003(2)
C6'2 0.028(2) 0.023(2) 0.038(2) 0.0023(18) 0.0083(19) -0.0004(17)
C62 0.039(3) 0.022(2) 0.045(3) -0.0008(19) 0.015(2) 0.0028(19)
C52 0.035(3) 0.024(2) 0.050(3) -0.006(2) 0.016(2) 0.0027(19)
C4'2 0.025(2) 0.028(2) 0.035(2) -0.0106(18) 0.0126(18) -0.0044(17)
C42 0.030(2) 0.032(2) 0.039(3) -0.014(2) 0.015(2) -0.0048(19)
C32 0.027(2) 0.042(3) 0.028(2) -0.0082(19) 0.0096(18) -0.006(2)
C22 0.029(2) 0.036(2) 0.023(2) -0.0027(17) 0.0092(18) -0.0009(19)
C1'2 0.018(2) 0.023(2) 0.029(2) -0.0023(16) 0.0093(16) -0.0029(16)
C102 0.022(2) 0.021(2) 0.031(2) -0.0044(16) 0.0092(17) -0.0029(16)
N23 0.0210(18) 0.0270(19) 0.0285(18) 0.0033(14) 0.0067(14) -0.0007(14)
N13 0.0215(18) 0.0271(19) 0.0280(18) -0.0018(14) 0.0106(14) -0.0019(14)
C93 0.022(2) 0.033(2) 0.031(2) 0.0016(18) 0.0061(18) -0.0029(18)
C83 0.032(3) 0.043(3) 0.030(2) 0.010(2) 0.0052(19) -0.001(2)
C73 0.032(3) 0.032(3) 0.048(3) 0.014(2) 0.012(2) 0.003(2)
C6'3 0.027(2) 0.028(2) 0.045(3) 0.0076(19) 0.012(2) -0.0014(18)
C63 0.036(3) 0.025(2) 0.064(3) 0.005(2) 0.020(2) 0.005(2)
C53 0.037(3) 0.028(2) 0.059(3) -0.007(2) 0.021(2) -0.001(2)
C4'3 0.022(2) 0.029(2) 0.046(3) -0.0078(19) 0.0140(19) -0.0051(18)
C43 0.028(2) 0.035(3) 0.047(3) -0.013(2) 0.017(2) -0.0064(19)
C33 0.034(3) 0.037(3) 0.033(2) -0.009(2) 0.013(2) -0.007(2)
C23 0.028(2) 0.037(3) 0.030(2) -0.0037(19) 0.0109(18) -0.0043(19)
C1'3 0.021(2) 0.025(2) 0.036(2) 0.0004(17) 0.0133(18) -0.0016(16)
C103 0.019(2) 0.022(2) 0.038(2) 0.0013(17) 0.0079(18) -0.0027(16)
P1 0.0263(6) 0.0210(5) 0.0193(5) 0.0012(4) 0.0080(4) -0.0013(4)
P2 0.0226(5) 0.0209(5) 0.0213(5) -0.0022(4) 0.0070(4) -0.0021(4)
P3 0.0228(5) 0.0220(5) 0.0206(5) 0.0019(4) 0.0065(4) -0.0011(4)
C111 0.031(2) 0.028(2) 0.020(2) 0.0016(16) 0.0108(17) 0.0031(18)
C112 0.036(3) 0.033(3) 0.033(2) 0.0046(19) 0.009(2) -0.001(2)
C113 0.032(3) 0.060(3) 0.036(3) 0.010(2) 0.006(2) 0.004(2)
C114 0.049(3) 0.049(3) 0.034(3) 0.012(2) 0.014(2) 0.019(2)
C115 0.055(3) 0.031(3) 0.040(3) 0.006(2) 0.022(2) 0.010(2)
C116 0.037(3) 0.030(2) 0.033(2) 0.0015(18) 0.012(2) 0.0034(19)
C121 0.026(2) 0.023(2) 0.027(2) -0.0030(16) 0.0073(17) -0.0007(17)
C122 0.034(3) 0.033(2) 0.037(2) -0.0044(19) 0.016(2) -0.0003(19)
C123 0.044(3) 0.035(3) 0.065(4) -0.007(2) 0.031(3) -0.010(2)
C124 0.031(3) 0.055(4) 0.080(4) -0.020(3) 0.010(3) -0.019(3)
C125 0.045(3) 0.062(4) 0.050(3) -0.009(3) -0.005(3) -0.011(3)
C126 0.044(3) 0.037(3) 0.034(3) -0.006(2) 0.003(2) -0.006(2)
C131 0.027(2) 0.030(2) 0.024(2) 0.0053(17) 0.0093(17) 0.0032(17)
C132 0.060(3) 0.024(2) 0.036(3) 0.0039(19) 0.028(2) 0.001(2)
C133 0.065(4) 0.037(3) 0.037(3) 0.007(2) 0.029(2) 0.014(2)
C134 0.031(2) 0.048(3) 0.030(2) 0.016(2) 0.0154(19) 0.009(2)
C135 0.027(2) 0.040(3) 0.041(3) 0.008(2) 0.013(2) -0.004(2)
C136 0.026(2) 0.035(2) 0.028(2) -0.0015(18) 0.0066(18) -0.0059(18)
C211 0.026(2) 0.024(2) 0.023(2) -0.0005(16) 0.0087(17) 0.0035(17)
C212 0.034(3) 0.035(3) 0.033(2) -0.0003(19) 0.013(2) -0.004(2)
C213 0.041(3) 0.036(3) 0.052(3) 0.013(2) 0.026(2) 0.005(2)
C214 0.053(3) 0.049(3) 0.034(3) 0.020(2) 0.026(2) 0.025(3)
C215 0.051(3) 0.051(3) 0.023(2) -0.002(2) 0.011(2) 0.016(2)
C216 0.035(3) 0.033(2) 0.027(2) 0.0003(18) 0.0075(19) 0.0033(19)
C221 0.030(2) 0.018(2) 0.022(2) -0.0020(15) 0.0057(17) -0.0001(16)
C222 0.034(2) 0.033(2) 0.028(2) 0.0034(18) 0.0121(19) 0.0024(19)
C223 0.035(3) 0.047(3) 0.032(2) 0.001(2) 0.008(2) 0.014(2)
C224 0.052(3) 0.035(3) 0.028(2) -0.002(2) 0.000(2) 0.012(2)
C225 0.064(3) 0.023(2) 0.031(2) 0.0069(19) 0.007(2) -0.001(2)
C226 0.038(3) 0.027(2) 0.036(2) 0.0043(19) 0.014(2) -0.0012(19)
C231 0.027(2) 0.027(2) 0.023(2) -0.0005(16) 0.0080(17) -0.0052(17)
C232 0.032(2) 0.029(2) 0.037(2) -0.0058(19) 0.012(2) -0.0054(19)
C233 0.043(3) 0.036(3) 0.041(3) -0.007(2) 0.010(2) -0.016(2)
C234 0.030(3) 0.049(3) 0.047(3) -0.002(2) 0.010(2) -0.018(2)
C235 0.028(3) 0.048(3) 0.062(3) -0.008(2) 0.015(2) -0.004(2)
C236 0.031(2) 0.030(2) 0.042(3) -0.0067(19) 0.011(2) -0.0028(19)
C311 0.030(2) 0.023(2) 0.022(2) -0.0003(16) 0.0073(17) 0.0028(17)
C312 0.027(2) 0.029(2) 0.033(2) 0.0003(18) 0.0071(18) -0.0025(18)
C313 0.028(2) 0.041(3) 0.037(3) -0.005(2) 0.0058(19) 0.007(2)
C314 0.051(3) 0.035(3) 0.027(2) -0.0031(19) 0.005(2) 0.016(2)
C315 0.051(3) 0.024(2) 0.033(2) 0.0012(18) 0.015(2) 0.005(2)
C316 0.030(2) 0.028(2) 0.030(2) -0.0022(17) 0.0104(18) -0.0020(18)
C321 0.023(2) 0.028(2) 0.024(2) 0.0044(16) 0.0080(16) -0.0004(17)
C322 0.038(3) 0.033(2) 0.030(2) 0.0047(18) 0.018(2) 0.0043(19)
C323 0.043(3) 0.047(3) 0.033(3) 0.003(2) 0.017(2) 0.010(2)
C324 0.034(3) 0.056(3) 0.033(3) 0.012(2) 0.017(2) 0.002(2)
C325 0.030(3) 0.045(3) 0.042(3) 0.010(2) 0.011(2) -0.009(2)
C326 0.026(2) 0.033(2) 0.033(2) 0.0042(18) 0.0082(18) -0.0033(18)
C331 0.022(2) 0.022(2) 0.025(2) 0.0011(16) 0.0056(16) 0.0003(16)
C332 0.028(2) 0.049(3) 0.032(2) 0.005(2) 0.0054(19) -0.001(2)
C333 0.031(3) 0.055(3) 0.052(3) 0.017(2) 0.016(2) -0.006(2)
C334 0.025(3) 0.041(3) 0.056(3) 0.005(2) 0.002(2) -0.009(2)
C335 0.039(3) 0.037(3) 0.032(2) 0.000(2) -0.003(2) -0.001(2)
C336 0.033(2) 0.031(2) 0.027(2) 0.0014(18) 0.0072(18) -0.0009(19)
P1F 0.0369(7) 0.0470(7) 0.0306(6) 0.0064(5) 0.0087(5) -0.0032(6)
P2F 0.0420(7) 0.0588(9) 0.0244(6) 0.0061(5) 0.0107(5) 0.0105(6)
P3F 0.0275(6) 0.0597(9) 0.0336(6) -0.0058(6) 0.0066(5) -0.0015(6)
F1 0.111(3) 0.045(2) 0.108(3) -0.007(2) 0.023(3) 0.011(2)
F2 0.174(5) 0.061(3) 0.139(4) 0.049(3) -0.031(4) -0.007(3)
F3 0.189(6) 0.151(5) 0.153(5) 0.059(4) 0.134(4) 0.099(4)
F4 0.160(5) 0.247(7) 0.126(4) 0.001(4) 0.115(4) -0.018(5)
F5 0.103(4) 0.169(5) 0.125(4) 0.078(4) -0.053(3) -0.075(4)
F6 0.102(4) 0.118(4) 0.104(3) 0.044(3) -0.054(3) -0.034(3)
F7 0.186(5) 0.081(3) 0.091(3) 0.049(2) 0.051(3) 0.065(3)
F8 0.138(4) 0.103(4) 0.093(3) 0.015(3) -0.056(3) -0.024(3)
F9 0.116(4) 0.149(4) 0.105(3) 0.037(3) 0.088(3) 0.028(3)
F10 0.080(3) 0.241(7) 0.098(3) 0.066(4) -0.037(3) -0.071(4)
F11 0.123(3) 0.052(2) 0.069(2) -0.0031(17) 0.044(2) 0.010(2)
F12 0.224(6) 0.180(5) 0.139(4) 0.113(4) 0.151(5) 0.155(5)
F13 0.077(3) 0.061(2) 0.083(3) -0.0322(19) 0.005(2) -0.0013(19)
F14 0.0361(17) 0.059(2) 0.068(2) -0.0029(16) -0.0029(15) -0.0003(14)
F15 0.079(3) 0.064(2) 0.100(3) 0.017(2) -0.001(2) 0.015(2)
F16 0.041(2) 0.139(4) 0.096(3) -0.013(3) -0.0144(19) -0.014(2)
F17 0.096(3) 0.105(3) 0.068(2) -0.011(2) 0.052(2) -0.012(2)
F18 0.088(3) 0.177(5) 0.049(2) 0.005(2) 0.036(2) -0.003(3)

loop_
_atom_type_symbol
_atom_type_description
_atom_type_scat_dispersion_real
_atom_type_scat_dispersion_imag
_atom_type_scat_source
C C 0.0033 0.0016 'International Tables Vol C Tables 4.2.6.8 and 6.1.1.4'
H H 0.0000 0.0000 'International Tables Vol C Tables 4.2.6.8 and 6.1.1.4'
N N 0.0061 0.0033 'International Tables Vol C Tables 4.2.6.8 and 6.1.1.4'
F F 0.0171 0.0103 'International Tables Vol C Tables 4.2.6.8 and 6.1.1.4'
P P 0.1023 0.0942 'International Tables Vol C Tables 4.2.6.8 and 6.1.1.4'
Pt Pt -1.7033 8.3905 'International Tables Vol C Tables 4.2.6.8 and 6.1.1.4'

loop_
_geom_angle_atom_site_label_1
_geom_angle_atom_site_label_2
_geom_angle_atom_site_label_3
_geom_angle
_geom_angle_site_symmetry_1
_geom_angle_site_symmetry_3
_geom_angle_publ_flag
C1L Pt1 N1 91.44(14) . . ?
C1L Pt1 N2 169.66(15) . . ?
N1 Pt1 N2 78.86(12) . . ?
C1L Pt1 P1 89.49(12) . . ?
N1 Pt1 P1 178.44(9) . . ?
N2 Pt1 P1 100.29(9) . . ?
C2L Pt2 N12 92.84(16) . . ?
C2L Pt2 N22 171.42(16) . . ?
N12 Pt2 N22 78.72(13) . . ?
C2L Pt2 P2 88.42(13) . . ?
N12 Pt2 P2 175.18(9) . . ?
N22 Pt2 P2 100.11(9) . . ?
C3L Pt3 N13 92.95(15) . . ?
C3L Pt3 N23 171.25(16) . . ?
N13 Pt3 N23 78.56(13) . . ?
C3L Pt3 P3 89.38(13) . . ?
N13 Pt3 P3 177.65(9) . . ?
N23 Pt3 P3 99.12(9) . . ?
C9 N2 C10 117.0(3) . . ?
C9 N2 Pt1 130.7(3) . . ?
C10 N2 Pt1 112.2(2) . . ?
C2 N1 C10' 117.8(3) . . ?
C2 N1 Pt1 128.0(3) . . ?
C10' N1 Pt1 114.1(2) . . ?
N2 C9 C8 123.6(4) . . ?
C7 C8 C9 119.4(4) . . ?
C8 C7 C6' 119.4(4) . . ?
C10 C6' C7 117.7(4) . . ?
C10 C6' C6 119.1(4) . . ?
C7 C6' C6 123.2(4) . . ?
C5 C6 C6' 121.4(4) . . ?
C6 C5 C4' 120.9(4) . . ?
C10' C4' C4 117.5(4) . . ?
C10' C4' C5 118.7(4) . . ?
C4 C4' C5 123.9(4) . . ?
C3 C4 C4' 119.6(4) . . ?
C4 C3 C2 119.8(4) . . ?
N1 C2 C3 122.5(4) . . ?
N1 C10' C4' 122.8(4) . . ?
N1 C10' C10 117.1(3) . . ?
C4' C10' C10 120.1(4) . . ?
N2 C10 C6' 122.8(4) . . ?
N2 C10 C10' 117.4(3) . . ?
C6' C10 C10' 119.8(4) . . ?
C92 N22 C102 117.9(3) . . ?
C92 N22 Pt2 130.1(3) . . ?
C102 N22 Pt2 111.9(3) . . ?
C22 N12 C1'2 118.0(3) . . ?
C22 N12 Pt2 128.2(3) . . ?
C1'2 N12 Pt2 113.8(2) . . ?
N22 C92 C82 122.9(4) . . ?
C72 C82 C92 119.2(4) . . ?
C82 C72 C6'2 119.7(4) . . ?
C102 C6'2 C72 117.5(4) . . ?
C102 C6'2 C62 119.0(4) . . ?
C72 C6'2 C62 123.4(4) . . ?
C52 C62 C6'2 121.8(4) . . ?
C62 C52 C4'2 120.9(4) . . ?
C1'2 C4'2 C42 117.8(4) . . ?
C1'2 C4'2 C52 118.6(4) . . ?
C42 C4'2 C52 123.6(4) . . ?
C32 C42 C4'2 119.4(4) . . ?
C42 C32 C22 119.3(4) . . ?
N12 C22 C32 123.2(4) . . ?
N12 C1'2 C4'2 122.4(4) . . ?
N12 C1'2 C102 117.4(3) . . ?
C4'2 C1'2 C102 120.2(4) . . ?
N22 C102 C6'2 122.7(4) . . ?
N22 C102 C1'2 118.0(3) . . ?
C6'2 C102 C1'2 119.2(4) . . ?
C93 N23 C103 117.7(3) . . ?
C93 N23 Pt3 129.8(3) . . ?
C103 N23 Pt3 112.5(3) . . ?
C23 N13 C1'3 117.9(4) . . ?
C23 N13 Pt3 128.2(3) . . ?
C1'3 N13 Pt3 113.9(3) . . ?
N23 C93 C83 122.9(4) . . ?
C73 C83 C93 119.5(4) . . ?
C83 C73 C6'3 119.8(4) . . ?
C103 C6'3 C73 117.2(4) . . ?
C103 C6'3 C63 119.0(4) . . ?
C73 C6'3 C63 123.8(4) . . ?
C53 C63 C6'3 121.3(4) . . ?
C63 C53 C4'3 120.6(4) . . ?
C1'3 C4'3 C43 118.0(4) . . ?
C1'3 C4'3 C53 119.4(4) . . ?
C43 C4'3 C53 122.6(4) . . ?
C33 C43 C4'3 118.7(4) . . ?
C43 C33 C23 120.0(4) . . ?
N13 C23 C33 122.9(4) . . ?
N13 C1'3 C4'3 122.5(4) . . ?
N13 C1'3 C103 117.4(4) . . ?
C4'3 C1'3 C103 120.1(4) . . ?
N23 C103 C6'3 122.8(4) . . ?
N23 C103 C1'3 117.4(4) . . ?
C6'3 C103 C1'3 119.7(4) . . ?
C121 P1 C131 109.02(19) . . ?
C121 P1 C111 106.08(19) . . ?
C131 P1 C111 100.54(18) . . ?
C121 P1 Pt1 108.21(13) . . ?
C131 P1 Pt1 114.36(14) . . ?
C111 P1 Pt1 118.01(13) . . ?
C231 P2 C211 106.46(18) . . ?
C231 P2 C221 104.35(19) . . ?
C211 P2 C221 101.66(18) . . ?
C231 P2 Pt2 110.13(14) . . ?
C211 P2 Pt2 114.05(13) . . ?
C221 P2 Pt2 119.02(13) . . ?
C321 P3 C331 108.68(18) . . ?
C321 P3 C311 98.97(18) . . ?
C331 P3 C311 105.58(18) . . ?
C321 P3 Pt3 114.76(14) . . ?
C331 P3 Pt3 108.85(13) . . ?
C311 P3 Pt3 119.14(13) . . ?
C116 C111 C112 118.7(4) . . ?
C116 C111 P1 123.8(3) . . ?
C112 C111 P1 117.5(3) . . ?
C113 C112 C111 120.7(4) . . ?
C114 C113 C112 120.0(5) . . ?
C113 C114 C115 119.9(4) . . ?
C114 C115 C116 120.4(5) . . ?
C115 C116 C111 120.2(4) . . ?
C126 C121 C122 118.3(4) . . ?
C126 C121 P1 123.8(3) . . ?
C122 C121 P1 117.7(3) . . ?
C123 C122 C121 120.8(4) . . ?
C122 C123 C124 119.9(5) . . ?
C125 C124 C123 120.0(5) . . ?
C124 C125 C126 120.8(5) . . ?
C125 C126 C121 120.1(5) . . ?
C136 C131 C132 118.7(4) . . ?
C136 C131 P1 120.5(3) . . ?
C132 C131 P1 120.7(3) . . ?
C133 C132 C131 120.0(4) . . ?
C134 C133 C132 121.5(4) . . ?
C133 C134 C135 119.3(4) . . ?
C136 C135 C134 119.6(4) . . ?
C135 C136 C131 121.0(4) . . ?
C212 C211 C216 118.9(4) . . ?
C212 C211 P2 118.2(3) . . ?
C216 C211 P2 122.9(3) . . ?
C213 C212 C211 120.5(4) . . ?
C214 C213 C212 120.4(5) . . ?
C215 C214 C213 119.6(4) . . ?
C214 C215 C216 120.5(4) . . ?
C215 C216 C211 120.1(4) . . ?
C226 C221 C222 118.8(4) . . ?
C226 C221 P2 121.4(3) . . ?
C222 C221 P2 119.7(3) . . ?
C223 C222 C221 120.7(4) . . ?
C224 C223 C222 120.1(5) . . ?
C223 C224 C225 119.8(4) . . ?
C224 C225 C226 120.4(4) . . ?
C225 C226 C221 120.3(4) . . ?
C232 C231 C236 118.2(4) . . ?
C232 C231 P2 122.5(3) . . ?
C236 C231 P2 119.4(3) . . ?
C233 C232 C231 121.2(4) . . ?
C234 C233 C232 120.1(4) . . ?
C235 C234 C233 120.2(4) . . ?
C234 C235 C236 119.8(5) . . ?
C231 C236 C235 120.5(4) . . ?
C316 C311 C312 118.9(4) . . ?
C316 C311 P3 124.0(3) . . ?
C312 C311 P3 117.1(3) . . ?
C313 C312 C311 120.9(4) . . ?
C314 C313 C312 119.8(4) . . ?
C315 C314 C313 120.3(4) . . ?
C314 C315 C316 120.6(4) . . ?
C311 C316 C315 119.5(4) . . ?
C326 C321 C322 119.2(4) . . ?
C326 C321 P3 120.2(3) . . ?
C322 C321 P3 120.2(3) . . ?
C323 C322 C321 120.6(4) . . ?
C324 C323 C322 119.6(4) . . ?
C325 C324 C323 120.7(4) . . ?
C324 C325 C326 119.7(4) . . ?
C321 C326 C325 120.1(4) . . ?
C336 C331 C332 118.6(4) . . ?
C336 C331 P3 124.0(3) . . ?
C332 C331 P3 117.4(3) . . ?
C333 C332 C331 120.4(4) . . ?
C334 C333 C332 120.3(4) . . ?
C335 C334 C333 119.5(4) . . ?
C334 C335 C336 120.6(4) . . ?
C335 C336 C331 120.6(4) . . ?
F4 P1F F5 90.2(3) . . ?
F4 P1F F6 93.6(3) . . ?
F5 P1F F6 175.1(4) . . ?
F4 P1F F3 177.3(3) . . ?
F5 P1F F3 88.3(4) . . ?
F6 P1F F3 87.8(3) . . ?
F4 P1F F1 96.3(3) . . ?
F5 P1F F1 92.2(3) . . ?
F6 P1F F1 90.5(2) . . ?
F3 P1F F1 86.0(3) . . ?
F4 P1F F2 86.1(4) . . ?
F5 P1F F2 88.6(3) . . ?
F6 P1F F2 88.5(3) . . ?
F3 P1F F2 91.6(3) . . ?
F1 P1F F2 177.4(3) . . ?
F12 P2F F10 91.5(3) . . ?
F12 P2F F9 178.3(3) . . ?
F10 P2F F9 88.4(3) . . ?
F12 P2F F8 89.5(4) . . ?
F10 P2F F8 178.4(3) . . ?
F9 P2F F8 90.5(3) . . ?
F12 P2F F11 88.9(2) . . ?
F10 P2F F11 92.6(3) . . ?
F9 P2F F11 92.8(2) . . ?
F8 P2F F11 88.7(2) . . ?
F12 P2F F7 90.5(3) . . ?
F10 P2F F7 88.1(3) . . ?
F9 P2F F7 87.8(3) . . ?
F8 P2F F7 90.7(3) . . ?
F11 P2F F7 179.2(2) . . ?
F18 P3F F13 92.9(2) . . ?
F18 P3F F16 90.0(2) . . ?
F13 P3F F16 91.0(2) . . ?
F18 P3F F17 177.7(3) . . ?
F13 P3F F17 89.3(2) . . ?
F16 P3F F17 89.6(2) . . ?
F18 P3F F14 90.8(2) . . ?
F13 P3F F14 91.31(18) . . ?
F16 P3F F14 177.5(2) . . ?
F17 P3F F14 89.6(2) . . ?
F18 P3F F15 89.1(3) . . ?
F13 P3F F15 178.0(2) . . ?
F16 P3F F15 89.2(2) . . ?
F17 P3F F15 88.7(2) . . ?
F14 P3F F15 88.41(19) . . ?

loop_
_geom_bond_atom_site_label_1
_geom_bond_atom_site_label_2
_geom_bond_distance
_geom_bond_site_symmetry_2
_geom_bond_publ_flag
Pt1 C1L 2.037(4) . ?
Pt1 N1 2.096(3) . ?
Pt1 N2 2.136(3) . ?
Pt1 P1 2.2223(10) . ?
Pt2 C2L 2.039(4) . ?
Pt2 N12 2.107(3) . ?
Pt2 N22 2.156(3) . ?
Pt2 P2 2.2265(10) . ?
Pt3 C3L 2.048(4) . ?
Pt3 N13 2.100(3) . ?
Pt3 N23 2.136(3) . ?
Pt3 P3 2.2236(10) . ?
N2 C9 1.327(5) . ?
N2 C10 1.373(5) . ?
N1 C2 1.335(5) . ?
N1 C10' 1.366(5) . ?
C9 C8 1.399(6) . ?
C8 C7 1.357(6) . ?
C7 C6' 1.410(6) . ?
C6' C10 1.400(6) . ?
C6' C6 1.427(6) . ?
C6 C5 1.347(6) . ?
C5 C4' 1.441(6) . ?
C4' C10' 1.401(6) . ?
C4' C4 1.403(6) . ?
C4 C3 1.361(6) . ?
C3 C2 1.396(6) . ?
C10' C10 1.434(5) . ?
N22 C92 1.327(5) . ?
N22 C102 1.365(5) . ?
N12 C22 1.332(5) . ?
N12 C1'2 1.367(5) . ?
C92 C82 1.398(6) . ?
C82 C72 1.368(6) . ?
C72 C6'2 1.399(6) . ?
C6'2 C102 1.401(6) . ?
C6'2 C62 1.422(6) . ?
C62 C52 1.340(6) . ?
C52 C4'2 1.430(6) . ?
C4'2 C1'2 1.401(5) . ?
C4'2 C42 1.408(6) . ?
C42 C32 1.370(6) . ?
C32 C22 1.391(6) . ?
C1'2 C102 1.433(5) . ?
N23 C93 1.332(5) . ?
N23 C103 1.368(5) . ?
N13 C23 1.337(5) . ?
N13 C1'3 1.363(5) . ?
C93 C83 1.402(6) . ?
C83 C73 1.358(6) . ?
C73 C6'3 1.408(6) . ?
C6'3 C103 1.406(6) . ?
C6'3 C63 1.429(6) . ?
C63 C53 1.352(7) . ?
C53 C4'3 1.430(6) . ?
C4'3 C1'3 1.398(6) . ?
C4'3 C43 1.416(6) . ?
C43 C33 1.365(6) . ?
C33 C23 1.389(6) . ?
C1'3 C103 1.424(6) . ?
P1 C121 1.809(4) . ?
P1 C131 1.822(4) . ?
P1 C111 1.827(4) . ?
P2 C231 1.823(4) . ?
P2 C211 1.824(4) . ?
P2 C221 1.835(4) . ?
P3 C321 1.823(4) . ?
P3 C331 1.823(4) . ?
P3 C311 1.823(4) . ?
C111 C116 1.387(6) . ?
C111 C112 1.393(6) . ?
C112 C113 1.377(6) . ?
C113 C114 1.376(7) . ?
C114 C115 1.379(7) . ?
C115 C116 1.381(6) . ?
C121 C126 1.395(6) . ?
C121 C122 1.410(6) . ?
C122 C123 1.368(6) . ?
C123 C124 1.386(8) . ?
C124 C125 1.375(8) . ?
C125 C126 1.379(7) . ?
C131 C136 1.383(6) . ?
C131 C132 1.394(6) . ?
C132 C133 1.374(6) . ?
C133 C134 1.367(7) . ?
C134 C135 1.389(6) . ?
C135 C136 1.386(6) . ?
C211 C212 1.386(6) . ?
C211 C216 1.391(6) . ?
C212 C213 1.383(6) . ?
C213 C214 1.377(7) . ?
C214 C215 1.374(7) . ?
C215 C216 1.386(6) . ?
C221 C226 1.388(6) . ?
C221 C222 1.390(6) . ?
C222 C223 1.383(6) . ?
C223 C224 1.378(7) . ?
C224 C225 1.381(7) . ?
C225 C226 1.384(6) . ?
C231 C232 1.388(6) . ?
C231 C236 1.388(6) . ?
C232 C233 1.376(6) . ?
C233 C234 1.371(7) . ?
C234 C235 1.371(7) . ?
C235 C236 1.398(6) . ?
C311 C316 1.389(6) . ?
C311 C312 1.393(6) . ?
C312 C313 1.377(6) . ?
C313 C314 1.379(7) . ?
C314 C315 1.364(7) . ?
C315 C316 1.400(6) . ?
C321 C326 1.386(6) . ?
C321 C322 1.389(6) . ?
C322 C323 1.386(6) . ?
C323 C324 1.381(7) . ?
C324 C325 1.371(7) . ?
C325 C326 1.399(6) . ?
C331 C336 1.390(5) . ?
C331 C332 1.392(6) . ?
C332 C333 1.384(6) . ?
C333 C334 1.383(7) . ?
C334 C335 1.375(7) . ?
C335 C336 1.379(6) . ?
P1F F4 1.507(4) . ?
P1F F5 1.546(4) . ?
P1F F6 1.551(4) . ?
P1F F3 1.562(4) . ?
P1F F1 1.560(4) . ?
P1F F2 1.573(4) . ?
P2F F12 1.549(4) . ?
P2F F10 1.549(4) . ?
P2F F9 1.556(4) . ?
P2F F8 1.566(4) . ?
P2F F11 1.566(4) . ?
P2F F7 1.577(4) . ?
P3F F18 1.571(4) . ?
P3F F13 1.573(4) . ?
P3F F16 1.579(4) . ?
P3F F17 1.583(4) . ?
P3F F14 1.583(3) . ?
P3F F15 1.600(4) . ?

loop_
_geom_torsion_atom_site_label_1
_geom_torsion_atom_site_label_2
_geom_torsion_atom_site_label_3
_geom_torsion_atom_site_label_4
_geom_torsion
_geom_torsion_site_symmetry_1
_geom_torsion_site_symmetry_2
_geom_torsion_site_symmetry_3
_geom_torsion_site_symmetry_4
_geom_torsion_publ_flag
C1L Pt1 N2 C9 -155.9(8) . . . . ?
N1 Pt1 N2 C9 -176.3(4) . . . . ?
P1 Pt1 N2 C9 5.0(4) . . . . ?
C1L Pt1 N2 C10 25.7(10) . . . . ?
N1 Pt1 N2 C10 5.3(3) . . . . ?
P1 Pt1 N2 C10 -173.4(2) . . . . ?
C1L Pt1 N1 C2 2.9(3) . . . . ?
N2 Pt1 N1 C2 179.3(3) . . . . ?
P1 Pt1 N1 C2 -124(3) . . . . ?
C1L Pt1 N1 C10' 178.9(3) . . . . ?
N2 Pt1 N1 C10' -4.7(3) . . . . ?
P1 Pt1 N1 C10' 52(4) . . . . ?
C10 N2 C9 C8 3.9(6) . . . . ?
Pt1 N2 C9 C8 -174.5(3) . . . . ?
N2 C9 C8 C7 -1.1(7) . . . . ?
C9 C8 C7 C6' -2.1(7) . . . . ?
C8 C7 C6' C10 2.4(6) . . . . ?
C8 C7 C6' C6 -175.9(4) . . . . ?
C10 C6' C6 C5 -0.5(7) . . . . ?
C7 C6' C6 C5 177.8(4) . . . . ?
C6' C6 C5 C4' 0.9(7) . . . . ?
C6 C5 C4' C10' 0.1(6) . . . . ?
C6 C5 C4' C4 -179.9(4) . . . . ?
C10' C4' C4 C3 0.7(6) . . . . ?
C5 C4' C4 C3 -179.3(4) . . . . ?
C4' C4 C3 C2 0.5(6) . . . . ?
C10' N1 C2 C3 2.3(6) . . . . ?
Pt1 N1 C2 C3 178.2(3) . . . . ?
C4 C3 C2 N1 -2.1(7) . . . . ?
C2 N1 C10' C4' -1.0(6) . . . . ?
Pt1 N1 C10' C4' -177.5(3) . . . . ?
C2 N1 C10' C10 179.9(3) . . . . ?
Pt1 N1 C10' C10 3.5(4) . . . . ?
C4 C4' C10' N1 -0.5(6) . . . . ?
C5 C4' C10' N1 179.5(4) . . . . ?
C4 C4' C10' C10 178.5(4) . . . . ?
C5 C4' C10' C10 -1.5(6) . . . . ?
C9 N2 C10 C6' -3.5(6) . . . . ?
Pt1 N2 C10 C6' 175.2(3) . . . . ?
C9 N2 C10 C10' 176.2(4) . . . . ?
Pt1 N2 C10 C10' -5.2(4) . . . . ?
C7 C6' C10 N2 0.4(6) . . . . ?
C6 C6' C10 N2 178.8(4) . . . . ?
C7 C6' C10 C10' -179.2(4) . . . . ?
C6 C6' C10 C10' -0.8(6) . . . . ?
N1 C10' C10 N2 1.3(5) . . . . ?
C4' C10' C10 N2 -177.8(4) . . . . ?
N1 C10' C10 C6' -179.1(4) . . . . ?
C4' C10' C10 C6' 1.8(6) . . . . ?
C2L Pt2 N22 C92 -169.0(11) . . . . ?
N12 Pt2 N22 C92 -179.4(4) . . . . ?
P2 Pt2 N22 C92 5.3(4) . . . . ?
C2L Pt2 N22 C102 7.9(13) . . . . ?
N12 Pt2 N22 C102 -2.5(3) . . . . ?
P2 Pt2 N22 C102 -177.7(2) . . . . ?
C2L Pt2 N12 C22 5.1(4) . . . . ?
N22 Pt2 N12 C22 -176.4(4) . . . . ?
P2 Pt2 N12 C22 -100.0(11) . . . . ?
C2L Pt2 N12 C1'2 -177.6(3) . . . . ?
N22 Pt2 N12 C1'2 0.8(3) . . . . ?
P2 Pt2 N12 C1'2 77.3(12) . . . . ?
C102 N22 C92 C82 -2.8(6) . . . . ?
Pt2 N22 C92 C82 174.0(3) . . . . ?
N22 C92 C82 C72 1.3(7) . . . . ?
C92 C82 C72 C6'2 1.4(7) . . . . ?
C82 C72 C6'2 C102 -2.5(7) . . . . ?
C82 C72 C6'2 C62 175.8(4) . . . . ?
C102 C6'2 C62 C52 0.2(7) . . . . ?
C72 C6'2 C62 C52 -178.1(4) . . . . ?
C6'2 C62 C52 C4'2 -2.2(7) . . . . ?
C62 C52 C4'2 C1'2 0.8(6) . . . . ?
C62 C52 C4'2 C42 -178.3(4) . . . . ?
C1'2 C4'2 C42 C32 -0.4(6) . . . . ?
C52 C4'2 C42 C32 178.7(4) . . . . ?
C4'2 C42 C32 C22 -0.1(6) . . . . ?
C1'2 N12 C22 C32 0.2(6) . . . . ?
Pt2 N12 C22 C32 177.3(3) . . . . ?
C42 C32 C22 N12 0.3(7) . . . . ?
C22 N12 C1'2 C4'2 -0.8(6) . . . . ?
Pt2 N12 C1'2 C4'2 -178.3(3) . . . . ?
C22 N12 C1'2 C102 178.5(4) . . . . ?
Pt2 N12 C1'2 C102 0.9(4) . . . . ?
C42 C4'2 C1'2 N12 0.9(6) . . . . ?
C52 C4'2 C1'2 N12 -178.3(4) . . . . ?
C42 C4'2 C1'2 C102 -178.3(4) . . . . ?
C52 C4'2 C1'2 C102 2.5(6) . . . . ?
C92 N22 C102 C6'2 1.5(6) . . . . ?
Pt2 N22 C102 C6'2 -175.8(3) . . . . ?
C92 N22 C102 C1'2 -178.8(4) . . . . ?
Pt2 N22 C102 C1'2 3.8(4) . . . . ?
C72 C6'2 C102 N22 1.0(6) . . . . ?
C62 C6'2 C102 N22 -177.4(4) . . . . ?
C72 C6'2 C102 C1'2 -178.6(4) . . . . ?
C62 C6'2 C102 C1'2 3.0(6) . . . . ?
N12 C1'2 C102 N22 -3.3(5) . . . . ?
C4'2 C1'2 C102 N22 176.0(4) . . . . ?
N12 C1'2 C102 C6'2 176.3(4) . . . . ?
C4'2 C1'2 C102 C6'2 -4.4(6) . . . . ?
C3L Pt3 N23 C93 163.1(10) . . . . ?
N13 Pt3 N23 C93 177.2(4) . . . . ?
P3 Pt3 N23 C93 -3.2(4) . . . . ?
C3L Pt3 N23 C103 -18.6(12) . . . . ?
N13 Pt3 N23 C103 -4.6(3) . . . . ?
P3 Pt3 N23 C103 175.1(2) . . . . ?
C3L Pt3 N13 C23 -0.9(4) . . . . ?
N23 Pt3 N13 C23 -178.8(4) . . . . ?
P3 Pt3 N13 C23 172(2) . . . . ?
C3L Pt3 N13 C1'3 -178.0(3) . . . . ?
N23 Pt3 N13 C1'3 4.1(3) . . . . ?
P3 Pt3 N13 C1'3 -5(2) . . . . ?
C103 N23 C93 C83 -2.8(6) . . . . ?
Pt3 N23 C93 C83 175.3(3) . . . . ?
N23 C93 C83 C73 1.7(7) . . . . ?
C93 C83 C73 C6'3 0.2(7) . . . . ?
C83 C73 C6'3 C103 -0.7(6) . . . . ?
C83 C73 C6'3 C63 177.7(4) . . . . ?
C103 C6'3 C63 C53 0.4(7) . . . . ?
C73 C6'3 C63 C53 -178.0(4) . . . . ?
C6'3 C63 C53 C4'3 -0.1(7) . . . . ?
C63 C53 C4'3 C1'3 -0.9(7) . . . . ?
C63 C53 C4'3 C43 179.7(4) . . . . ?
C1'3 C4'3 C43 C33 0.0(6) . . . . ?
C53 C4'3 C43 C33 179.4(4) . . . . ?
C4'3 C43 C33 C23 -0.2(6) . . . . ?
C1'3 N13 C23 C33 -0.9(6) . . . . ?
Pt3 N13 C23 C33 -177.8(3) . . . . ?
C43 C33 C23 N13 0.7(7) . . . . ?
C23 N13 C1'3 C4'3 0.6(6) . . . . ?
Pt3 N13 C1'3 C4'3 178.0(3) . . . . ?
C23 N13 C1'3 C103 179.5(4) . . . . ?
Pt3 N13 C1'3 C103 -3.2(4) . . . . ?
C43 C4'3 C1'3 N13 -0.1(6) . . . . ?
C53 C4'3 C1'3 N13 -179.6(4) . . . . ?
C43 C4'3 C1'3 C103 -179.0(4) . . . . ?
C53 C4'3 C1'3 C103 1.6(6) . . . . ?
C93 N23 C103 C6'3 2.1(6) . . . . ?
Pt3 N23 C103 C6'3 -176.3(3) . . . . ?
C93 N23 C103 C1'3 -177.1(3) . . . . ?
Pt3 N23 C103 C1'3 4.4(4) . . . . ?
C73 C6'3 C103 N23 -0.4(6) . . . . ?
C63 C6'3 C103 N23 -179.0(4) . . . . ?
C73 C6'3 C103 C1'3 178.8(4) . . . . ?
C63 C6'3 C103 C1'3 0.3(6) . . . . ?
N13 C1'3 C103 N23 -0.9(5) . . . . ?
C4'3 C1'3 C103 N23 178.0(4) . . . . ?
N13 C1'3 C103 C6'3 179.8(4) . . . . ?
C4'3 C1'3 C103 C6'3 -1.3(6) . . . . ?
C1L Pt1 P1 C121 99.95(19) . . . . ?
N1 Pt1 P1 C121 -134(3) . . . . ?
N2 Pt1 P1 C121 -76.69(17) . . . . ?
C1L Pt1 P1 C131 -138.33(19) . . . . ?
N1 Pt1 P1 C131 -12(3) . . . . ?
N2 Pt1 P1 C131 45.02(17) . . . . ?
C1L Pt1 P1 C111 -20.4(2) . . . . ?
N1 Pt1 P1 C111 106(3) . . . . ?
N2 Pt1 P1 C111 162.96(18) . . . . ?
C2L Pt2 P2 C231 -103.1(2) . . . . ?
N12 Pt2 P2 C231 2.1(11) . . . . ?
N22 Pt2 P2 C231 77.70(16) . . . . ?
C2L Pt2 P2 C211 137.3(2) . . . . ?
N12 Pt2 P2 C211 -117.5(11) . . . . ?
N22 Pt2 P2 C211 -41.91(17) . . . . ?
C2L Pt2 P2 C221 17.2(2) . . . . ?
N12 Pt2 P2 C221 122.5(11) . . . . ?
N22 Pt2 P2 C221 -161.96(18) . . . . ?
C3L Pt3 P3 C321 131.9(2) . . . . ?
N13 Pt3 P3 C321 -41(2) . . . . ?
N23 Pt3 P3 C321 -50.17(17) . . . . ?
C3L Pt3 P3 C331 -106.09(19) . . . . ?
N13 Pt3 P3 C331 81(2) . . . . ?
N23 Pt3 P3 C331 71.85(16) . . . . ?
C3L Pt3 P3 C311 14.9(2) . . . . ?
N13 Pt3 P3 C311 -158(2) . . . . ?
N23 Pt3 P3 C311 -167.15(18) . . . . ?
C121 P1 C111 C116 0.7(4) . . . . ?
C131 P1 C111 C116 -112.8(4) . . . . ?
Pt1 P1 C111 C116 122.2(3) . . . . ?
C121 P1 C111 C112 179.1(3) . . . . ?
C131 P1 C111 C112 65.6(3) . . . . ?
Pt1 P1 C111 C112 -59.5(3) . . . . ?
C116 C111 C112 C113 -1.5(6) . . . . ?
P1 C111 C112 C113 -180.0(3) . . . . ?
C111 C112 C113 C114 0.0(7) . . . . ?
C112 C113 C114 C115 1.2(7) . . . . ?
C113 C114 C115 C116 -0.9(7) . . . . ?
C114 C115 C116 C111 -0.5(7) . . . . ?
C112 C111 C116 C115 1.7(6) . . . . ?
P1 C111 C116 C115 -179.9(3) . . . . ?
C131 P1 C121 C126 -13.6(4) . . . . ?
C111 P1 C121 C126 -121.2(4) . . . . ?
Pt1 P1 C121 C126 111.3(4) . . . . ?
C131 P1 C121 C122 171.4(3) . . . . ?
C111 P1 C121 C122 63.9(4) . . . . ?
Pt1 P1 C121 C122 -63.7(3) . . . . ?
C126 C121 C122 C123 2.3(6) . . . . ?
P1 C121 C122 C123 177.6(4) . . . . ?
C121 C122 C123 C124 -1.7(7) . . . . ?
C122 C123 C124 C125 -0.3(8) . . . . ?
C123 C124 C125 C126 1.7(9) . . . . ?
C124 C125 C126 C121 -1.1(8) . . . . ?
C122 C121 C126 C125 -0.9(7) . . . . ?
P1 C121 C126 C125 -175.9(4) . . . . ?
C121 P1 C131 C136 132.7(3) . . . . ?
C111 P1 C131 C136 -116.0(4) . . . . ?
Pt1 P1 C131 C136 11.5(4) . . . . ?
C121 P1 C131 C132 -51.8(4) . . . . ?
C111 P1 C131 C132 59.4(4) . . . . ?
Pt1 P1 C131 C132 -173.1(3) . . . . ?
C136 C131 C132 C133 0.5(7) . . . . ?
P1 C131 C132 C133 -175.0(4) . . . . ?
C131 C132 C133 C134 -0.2(8) . . . . ?
C132 C133 C134 C135 -0.4(7) . . . . ?
C133 C134 C135 C136 0.6(7) . . . . ?
C134 C135 C136 C131 -0.2(7) . . . . ?
C132 C131 C136 C135 -0.3(6) . . . . ?
P1 C131 C136 C135 175.2(3) . . . . ?
C231 P2 C211 C212 -160.0(3) . . . . ?
C221 P2 C211 C212 91.0(4) . . . . ?
Pt2 P2 C211 C212 -38.4(4) . . . . ?
C231 P2 C211 C216 23.6(4) . . . . ?
C221 P2 C211 C216 -85.4(4) . . . . ?
Pt2 P2 C211 C216 145.2(3) . . . . ?
C216 C211 C212 C213 1.5(6) . . . . ?
P2 C211 C212 C213 -175.0(3) . . . . ?
C211 C212 C213 C214 0.6(7) . . . . ?
C212 C213 C214 C215 -2.6(7) . . . . ?
C213 C214 C215 C216 2.6(7) . . . . ?
C214 C215 C216 C211 -0.5(7) . . . . ?
C212 C211 C216 C215 -1.5(6) . . . . ?
P2 C211 C216 C215 174.8(3) . . . . ?
C231 P2 C221 C226 41.6(4) . . . . ?
C211 P2 C221 C226 152.2(3) . . . . ?
Pt2 P2 C221 C226 -81.6(4) . . . . ?
C231 P2 C221 C222 -140.3(3) . . . . ?
C211 P2 C221 C222 -29.7(4) . . . . ?
Pt2 P2 C221 C222 96.4(3) . . . . ?
C226 C221 C222 C223 -0.5(6) . . . . ?
P2 C221 C222 C223 -178.7(3) . . . . ?
C221 C222 C223 C224 0.0(7) . . . . ?
C222 C223 C224 C225 0.8(7) . . . . ?
C223 C224 C225 C226 -1.0(7) . . . . ?
C224 C225 C226 C221 0.5(7) . . . . ?
C222 C221 C226 C225 0.3(6) . . . . ?
P2 C221 C226 C225 178.4(3) . . . . ?
C211 P2 C231 C232 -74.7(4) . . . . ?
C221 P2 C231 C232 32.4(4) . . . . ?
Pt2 P2 C231 C232 161.2(3) . . . . ?
C211 P2 C231 C236 107.2(4) . . . . ?
C221 P2 C231 C236 -145.7(3) . . . . ?
Pt2 P2 C231 C236 -16.9(4) . . . . ?
C236 C231 C232 C233 -0.5(6) . . . . ?
P2 C231 C232 C233 -178.6(3) . . . . ?
C231 C232 C233 C234 1.2(7) . . . . ?
C232 C233 C234 C235 -1.1(7) . . . . ?
C233 C234 C235 C236 0.5(8) . . . . ?
C232 C231 C236 C235 -0.1(7) . . . . ?
P2 C231 C236 C235 178.1(4) . . . . ?
C234 C235 C236 C231 0.1(7) . . . . ?
C321 P3 C311 C316 125.6(4) . . . . ?
C331 P3 C311 C316 13.2(4) . . . . ?
Pt3 P3 C311 C316 -109.4(3) . . . . ?
C321 P3 C311 C312 -53.0(3) . . . . ?
C331 P3 C311 C312 -165.3(3) . . . . ?
Pt3 P3 C311 C312 72.0(3) . . . . ?
C316 C311 C312 C313 0.2(6) . . . . ?
P3 C311 C312 C313 178.8(3) . . . . ?
C311 C312 C313 C314 0.7(7) . . . . ?
C312 C313 C314 C315 -1.2(7) . . . . ?
C313 C314 C315 C316 0.7(7) . . . . ?
C312 C311 C316 C315 -0.7(6) . . . . ?
P3 C311 C316 C315 -179.2(3) . . . . ?
C314 C315 C316 C311 0.2(6) . . . . ?
C331 P3 C321 C326 -129.1(3) . . . . ?
C311 P3 C321 C326 121.0(3) . . . . ?
Pt3 P3 C321 C326 -7.0(4) . . . . ?
C331 P3 C321 C322 57.5(4) . . . . ?
C311 P3 C321 C322 -52.4(4) . . . . ?
Pt3 P3 C321 C322 179.6(3) . . . . ?
C326 C321 C322 C323 1.2(6) . . . . ?
P3 C321 C322 C323 174.7(3) . . . . ?
C321 C322 C323 C324 0.1(7) . . . . ?
C322 C323 C324 C325 -0.8(7) . . . . ?
C323 C324 C325 C326 0.2(7) . . . . ?
C322 C321 C326 C325 -1.8(6) . . . . ?
P3 C321 C326 C325 -175.3(3) . . . . ?
C324 C325 C326 C321 1.1(7) . . . . ?
C321 P3 C331 C336 -0.4(4) . . . . ?
C311 P3 C331 C336 104.9(4) . . . . ?
Pt3 P3 C331 C336 -126.1(3) . . . . ?
C321 P3 C331 C332 176.3(3) . . . . ?
C311 P3 C331 C332 -78.3(4) . . . . ?
Pt3 P3 C331 C332 50.7(4) . . . . ?
C336 C331 C332 C333 -1.7(7) . . . . ?
P3 C331 C332 C333 -178.6(4) . . . . ?
C331 C332 C333 C334 0.1(8) . . . . ?
C332 C333 C334 C335 1.3(8) . . . . ?
C333 C334 C335 C336 -1.0(7) . . . . ?
C334 C335 C336 C331 -0.7(7) . . . . ?
C332 C331 C336 C335 2.1(6) . . . . ?
P3 C331 C336 C335 178.7(3) . . . . ?
